data_1513788
loop_
_publ_author_name
'Ohmatsu, Kohsuke'
'Imagawa, Naomichi'
'Ooi, Takashi'

_publ_section_title
;
 Ligand-enabled multiple absolute stereocontrol in metal-catalysed
 cycloaddition for construction of contiguous all-carbon quaternary
 stereocentres.
;
_journal_issue 1
_journal_name_full 'Nature chemistry'
_journal_page_first 47
_journal_page_last 51
_journal_paper_doi 10.1038/nchem.1796
_journal_volume 6
_journal_year 2014
_chemical_absolute_configuration S,R,S
_chemical_formula_sum 'C28 H25 N3 O6 S'
_chemical_formula_weight 531.57
_chemical_name_systematic
; 
 ? 
;
_space_group_IT_number 19
_symmetry_cell_setting orthorhombic
_symmetry_space_group_name_Hall 'P 2ac 2ab'
_symmetry_space_group_name_H-M 'P 21 21 21'
_atom_sites_solution_hydrogens geom
_atom_sites_solution_primary direct
_atom_sites_solution_secondary difmap
_audit_creation_method SHELXL-97
_cell_angle_alpha 90.00
_cell_angle_beta 90.00
_cell_angle_gamma 90.00
_cell_formula_units_Z 4
_cell_length_a 7.704(2)
_cell_length_b 12.588(3)
_cell_length_c 26.614(7)
_cell_measurement_temperature 153(2)
_cell_volume 2581.0(11)
_computing_structure_refinement 'SHELXL-97 (Sheldrick, 1997)'
_computing_structure_solution 'SHELXS-97 (Sheldrick, 1990)'
_diffrn_ambient_temperature 153(2)
_diffrn_detector_area_resol_mean 8.366
_diffrn_measured_fraction_theta_full 0.994
_diffrn_measured_fraction_theta_max 0.994
_diffrn_radiation_monochromator graphite
_diffrn_radiation_source 'fine-focus sealed tube'
_diffrn_radiation_type MoK\a
_diffrn_radiation_wavelength 0.71073
_diffrn_reflns_av_R_equivalents 0.0396
_diffrn_reflns_av_sigmaI/netI 0.0400
_diffrn_reflns_limit_h_max 10
_diffrn_reflns_limit_h_min -9
_diffrn_reflns_limit_k_max 16
_diffrn_reflns_limit_k_min -11
_diffrn_reflns_limit_l_max 35
_diffrn_reflns_limit_l_min -32
_diffrn_reflns_number 18546
_diffrn_reflns_theta_full 28.42
_diffrn_reflns_theta_max 28.42
_diffrn_reflns_theta_min 1.53
_exptl_absorpt_coefficient_mu 0.174
_exptl_absorpt_correction_T_max 0.9496
_exptl_absorpt_correction_T_min 0.9180
_exptl_absorpt_correction_type empirical
_exptl_crystal_colour colorless
_exptl_crystal_density_diffrn 1.368
_exptl_crystal_density_method 'not measured'
_exptl_crystal_description block
_exptl_crystal_F_000 1112
_exptl_crystal_size_max 0.50
_exptl_crystal_size_mid 0.50
_exptl_crystal_size_min 0.30
_refine_diff_density_max 0.805
_refine_diff_density_min -0.320
_refine_diff_density_rms 0.063
_refine_ls_abs_structure_details 'Flack H D (1983), Acta Cryst. A39, 876-881'
_refine_ls_abs_structure_Flack -0.03(6)
_refine_ls_extinction_method none
_refine_ls_goodness_of_fit_ref 1.049
_refine_ls_hydrogen_treatment mixed
_refine_ls_matrix_type full
_refine_ls_number_parameters 344
_refine_ls_number_reflns 6437
_refine_ls_number_restraints 0
_refine_ls_restrained_S_all 1.049
_refine_ls_R_factor_all 0.0463
_refine_ls_R_factor_gt 0.0451
_refine_ls_shift/su_max 0.001
_refine_ls_shift/su_mean 0.000
_refine_ls_structure_factor_coef Fsqd
_refine_ls_weighting_details 'calc w=1/[\s^2^(Fo^2^)+(0.0752P)^2^+0.7308P] where P=(Fo^2^+2Fc^2^)/3'
_refine_ls_weighting_scheme calc
_refine_ls_wR_factor_gt 0.1223
_refine_ls_wR_factor_ref 0.1235
_reflns_number_gt 6207
_reflns_number_total 6437
_reflns_threshold_expression >2sigma(I)
_cod_data_source_file nchem.1796-s3.cif
_cod_data_source_block 2914ima
_cod_depositor_comments
;
The following automatic conversions were performed:

'_symmetry_cell_setting' value 'Orthorhombic' changed to
'orthorhombic' according to
/usr/data/users/saulius/automatic-downloads/current/Nature/lib/dictionaries/cif_core.dic
dictionary named 'cif_core.dic' version 2.4.2 from 2011-04-26.

Automatic conversion script
Id: cif_fix_values 2281 2013-09-26 08:29:07Z andrius 
;
_cod_original_cell_volume 2580.9(12)
_cod_original_sg_symbol_H-M P2(1)2(1)2(1)
_cod_database_code 1513788

loop_
_symmetry_equiv_pos_as_xyz
'x, y, z'
'-x+1/2, -y, z+1/2'
'-x, y+1/2, -z+1/2'
'x+1/2, -y+1/2, -z'

loop_
_atom_site_label
_atom_site_type_symbol
_atom_site_fract_x
_atom_site_fract_y
_atom_site_fract_z
_atom_site_U_iso_or_equiv
_atom_site_adp_type
_atom_site_occupancy
_atom_site_symmetry_multiplicity
_atom_site_calc_flag
_atom_site_refinement_flags
S1 S 0.57736(6) 0.59133(3) 0.802701(16) 0.02506(11) Uani 1 1 d .
O6 O 0.55539(19) 0.40402(12) 1.01527(5) 0.0333(3) Uani 1 1 d .
C21 C 0.5952(2) 0.23048(13) 0.89345(6) 0.0218(3) Uani 1 1 d .
C8 C 0.5345(2) 0.42494(13) 0.92593(6) 0.0209(3) Uani 1 1 d .
C17 C 0.3582(2) 0.38401(14) 0.93476(6) 0.0237(3) Uani 1 1 d .
O5 O 0.7735(2) 0.48785(12) 0.97610(5) 0.0362(3) Uani 1 1 d .
N3 N 0.2210(2) 0.34990(14) 0.93869(7) 0.0329(4) Uani 1 1 d .
O1 O 0.6260(2) 0.53377(12) 0.75836(5) 0.0358(3) Uani 1 1 d .
C27 C 0.8187(2) 0.36798(14) 0.88297(7) 0.0252(3) Uani 1 1 d .
H27 H 0.8818 0.3560 0.9131 0.030 Uiso 1 1 calc R
N1 N 0.5163(2) 0.50459(12) 0.84474(5) 0.0238(3) Uani 1 1 d .
O2 O 0.6962(2) 0.66488(12) 0.82532(5) 0.0337(3) Uani 1 1 d .
C9 C 0.6231(2) 0.34919(12) 0.88491(6) 0.0199(3) Uani 1 1 d .
C1 C 0.3836(3) 0.66183(14) 0.78960(6) 0.0260(4) Uani 1 1 d .
C22 C 0.6247(2) 0.18360(15) 0.94031(7) 0.0270(4) Uani 1 1 d .
H22 H 0.6538 0.2270 0.9683 0.032 Uiso 1 1 calc R
C18 C 0.6357(3) 0.44160(14) 0.97555(6) 0.0255(3) Uani 1 1 d .
C24 C 0.5721(3) 0.00938(15) 0.90578(8) 0.0337(4) Uani 1 1 d .
H24 H 0.5653 -0.0655 0.9099 0.040 Uiso 1 1 calc R
C7 C 0.5318(2) 0.53510(13) 0.89826(6) 0.0216(3) Uani 1 1 d .
H7 H 0.6473 0.5699 0.9032 0.026 Uiso 1 1 calc R
C6 C 0.2486(3) 0.60794(17) 0.76545(7) 0.0337(4) Uani 1 1 d .
H6 H 0.2634 0.5366 0.7547 0.040 Uiso 1 1 calc R
C11 C 0.3924(2) 0.61250(13) 0.91434(6) 0.0241(3) Uani 1 1 d .
C23 C 0.6122(3) 0.07399(15) 0.94651(7) 0.0314(4) Uani 1 1 d .
H23 H 0.6310 0.0433 0.9787 0.038 Uiso 1 1 calc R
C10 C 0.5291(2) 0.38905(13) 0.83740(6) 0.0220(3) Uani 1 1 d .
H10A H 0.5968 0.3721 0.8068 0.026 Uiso 1 1 calc R
H10B H 0.4124 0.3567 0.8345 0.026 Uiso 1 1 calc R
C12 C 0.4388(3) 0.70064(15) 0.94302(7) 0.0315(4) Uani 1 1 d .
H12 H 0.5560 0.7098 0.9533 0.038 Uiso 1 1 calc R
C16 C 0.2194(3) 0.60028(16) 0.89939(8) 0.0305(4) Uani 1 1 d .
H16 H 0.1863 0.5403 0.8800 0.037 Uiso 1 1 calc R
C19 C 0.6561(3) 0.4191(2) 1.06280(7) 0.0391(5) Uani 1 1 d .
H19A H 0.7532 0.3676 1.0641 0.047 Uiso 1 1 calc R
H19B H 0.7055 0.4917 1.0638 0.047 Uiso 1 1 calc R
C26 C 0.5524(3) 0.16437(15) 0.85312(7) 0.0301(4) Uani 1 1 d .
H26 H 0.5301 0.1947 0.8211 0.036 Uiso 1 1 calc R
C25 C 0.5421(3) 0.05479(15) 0.85928(8) 0.0349(4) Uani 1 1 d .
H25 H 0.5143 0.0109 0.8314 0.042 Uiso 1 1 calc R
C2 C 0.3667(3) 0.76674(15) 0.80537(8) 0.0343(4) Uani 1 1 d .
H2 H 0.4609 0.8027 0.8209 0.041 Uiso 1 1 calc R
C5 C 0.0920(3) 0.66060(19) 0.75743(8) 0.0393(5) Uani 1 1 d .
H5 H -0.0014 0.6263 0.7407 0.047 Uiso 1 1 calc R
C3 C 0.2079(3) 0.81804(18) 0.79785(10) 0.0433(5) Uani 1 1 d .
H3 H 0.1914 0.8892 0.8088 0.052 Uiso 1 1 calc R
N2 N -0.0917(3) 0.8192(2) 0.76650(11) 0.0614(7) Uani 1 1 d .
C28 C 0.9082(3) 0.39918(17) 0.84348(8) 0.0332(4) Uani 1 1 d .
H28A H 0.8508 0.4121 0.8125 0.040 Uiso 1 1 calc R
H28B H 1.0303 0.4087 0.8460 0.040 Uiso 1 1 calc R
O3 O -0.1884(3) 0.7848(2) 0.73431(9) 0.0759(8) Uani 1 1 d .
C15 C 0.0950(3) 0.67581(19) 0.91284(9) 0.0414(5) Uani 1 1 d .
H15 H -0.0221 0.6674 0.9024 0.050 Uiso 1 1 calc R
C4 C 0.0758(3) 0.76366(19) 0.77430(9) 0.0415(5) Uani 1 1 d .
C13 C 0.3134(4) 0.77585(18) 0.95682(9) 0.0439(6) Uani 1 1 d .
H13 H 0.3451 0.8356 0.9766 0.053 Uiso 1 1 calc R
C14 C 0.1422(4) 0.76249(19) 0.94129(9) 0.0460(6) Uani 1 1 d .
H14 H 0.0572 0.8136 0.9504 0.055 Uiso 1 1 calc R
C20 C 0.5413(4) 0.4031(3) 1.10596(9) 0.0606(8) Uani 1 1 d .
H20A H 0.4558 0.4607 1.1073 0.091 Uiso 1 1 calc R
H20B H 0.6101 0.4031 1.1369 0.091 Uiso 1 1 calc R
H20C H 0.4812 0.3349 1.1025 0.091 Uiso 1 1 calc R
O4 O -0.1227(3) 0.89650(19) 0.79277(13) 0.0917(9) Uani 1 1 d .

loop_
_atom_site_aniso_label
_atom_site_aniso_U_11
_atom_site_aniso_U_22
_atom_site_aniso_U_33
_atom_site_aniso_U_23
_atom_site_aniso_U_13
_atom_site_aniso_U_12
S1 0.0280(2) 0.0272(2) 0.02001(18) 0.00396(15) 0.00284(16) 0.00005(16)
O6 0.0342(7) 0.0475(8) 0.0182(6) 0.0007(5) -0.0008(5) 0.0089(6)
C21 0.0207(7) 0.0229(7) 0.0219(7) -0.0005(6) 0.0000(6) -0.0003(6)
C8 0.0223(7) 0.0237(7) 0.0166(7) -0.0004(6) -0.0011(6) 0.0002(6)
C17 0.0264(8) 0.0268(8) 0.0179(7) 0.0024(6) 0.0022(6) 0.0033(6)
O5 0.0407(8) 0.0365(7) 0.0315(7) -0.0041(6) -0.0116(6) -0.0073(6)
N3 0.0277(8) 0.0407(9) 0.0302(8) 0.0055(7) 0.0017(7) -0.0025(7)
O1 0.0459(9) 0.0411(8) 0.0204(6) 0.0032(5) 0.0085(6) 0.0073(7)
C27 0.0227(8) 0.0250(8) 0.0280(8) -0.0061(6) -0.0032(6) 0.0009(6)
N1 0.0339(8) 0.0217(6) 0.0158(6) 0.0018(5) 0.0017(5) 0.0012(6)
O2 0.0322(7) 0.0358(7) 0.0330(7) 0.0085(6) -0.0014(6) -0.0074(6)
C9 0.0220(7) 0.0204(7) 0.0174(7) -0.0024(5) -0.0004(6) 0.0000(6)
C1 0.0300(9) 0.0264(8) 0.0215(8) 0.0053(6) -0.0008(6) 0.0021(7)
C22 0.0298(9) 0.0284(8) 0.0228(8) -0.0005(6) -0.0052(7) -0.0012(7)
C18 0.0331(9) 0.0243(7) 0.0189(7) -0.0031(6) -0.0036(6) 0.0082(7)
C24 0.0401(10) 0.0235(8) 0.0376(10) 0.0015(7) -0.0004(9) -0.0035(8)
C7 0.0255(8) 0.0221(7) 0.0172(7) -0.0010(6) 0.0010(6) 0.0002(6)
C6 0.0362(11) 0.0358(10) 0.0291(9) 0.0019(8) -0.0033(8) -0.0040(8)
C11 0.0305(9) 0.0222(7) 0.0195(7) 0.0010(6) 0.0037(6) 0.0023(6)
C23 0.0354(10) 0.0295(9) 0.0293(9) 0.0065(7) -0.0035(8) -0.0007(7)
C10 0.0257(8) 0.0222(7) 0.0183(7) -0.0026(6) -0.0018(6) -0.0009(6)
C12 0.0423(11) 0.0268(8) 0.0255(8) -0.0036(7) 0.0004(8) 0.0003(8)
C16 0.0288(8) 0.0292(9) 0.0337(9) 0.0022(7) 0.0026(7) 0.0029(7)
C19 0.0418(11) 0.0540(13) 0.0215(8) -0.0012(8) -0.0069(8) 0.0084(10)
C26 0.0414(11) 0.0274(8) 0.0216(8) -0.0015(6) -0.0019(7) -0.0027(8)
C25 0.0475(12) 0.0248(8) 0.0323(9) -0.0070(7) -0.0015(8) -0.0040(8)
C2 0.0385(10) 0.0252(8) 0.0391(10) 0.0052(8) -0.0023(9) -0.0007(8)
C5 0.0337(11) 0.0518(12) 0.0324(10) 0.0117(9) -0.0057(8) -0.0060(9)
C3 0.0467(12) 0.0281(9) 0.0550(13) 0.0155(9) 0.0017(11) 0.0062(9)
N2 0.0386(12) 0.0674(15) 0.0781(17) 0.0510(14) 0.0057(12) 0.0104(11)
C28 0.0243(8) 0.0402(10) 0.0351(9) -0.0070(8) 0.0030(7) -0.0033(8)
O3 0.0358(10) 0.121(2) 0.0709(14) 0.0623(15) -0.0046(10) 0.0040(12)
C15 0.0336(10) 0.0471(11) 0.0435(11) 0.0071(9) 0.0083(9) 0.0085(10)
C4 0.0360(11) 0.0454(11) 0.0431(11) 0.0272(9) 0.0033(9) 0.0074(10)
C13 0.0667(16) 0.0303(10) 0.0348(10) -0.0083(8) 0.0082(11) 0.0116(10)
C14 0.0535(14) 0.0406(11) 0.0439(12) 0.0028(9) 0.0178(11) 0.0202(11)
C20 0.0492(14) 0.105(2) 0.0273(10) -0.0077(13) -0.0023(10) -0.0131(15)
O4 0.0660(15) 0.0572(13) 0.152(3) 0.0301(16) 0.0030(16) 0.0343(12)

loop_
_atom_type_symbol
_atom_type_description
_atom_type_scat_dispersion_real
_atom_type_scat_dispersion_imag
_atom_type_scat_source
C C 0.0033 0.0016 'International Tables Vol C Tables 4.2.6.8 and 6.1.1.4'
H H 0.0000 0.0000 'International Tables Vol C Tables 4.2.6.8 and 6.1.1.4'
N N 0.0061 0.0033 'International Tables Vol C Tables 4.2.6.8 and 6.1.1.4'
O O 0.0106 0.0060 'International Tables Vol C Tables 4.2.6.8 and 6.1.1.4'
S S 0.1246 0.1234 'International Tables Vol C Tables 4.2.6.8 and 6.1.1.4'

loop_
_geom_angle_atom_site_label_1
_geom_angle_atom_site_label_2
_geom_angle_atom_site_label_3
_geom_angle
O2 S1 O1 120.31(10)
O2 S1 N1 109.14(8)
O1 S1 N1 107.52(8)
O2 S1 C1 107.27(9)
O1 S1 C1 108.13(9)
N1 S1 C1 103.15(9)
C18 O6 C19 113.00(16)
C26 C21 C22 118.17(16)
C26 C21 C9 120.11(15)
C22 C21 C9 121.52(15)
C17 C8 C18 112.09(14)
C17 C8 C7 111.82(13)
C18 C8 C7 106.69(13)
C17 C8 C9 107.06(13)
C18 C8 C9 116.60(14)
C7 C8 C9 102.22(12)
N3 C17 C8 175.83(19)
C28 C27 C9 126.19(17)
C10 N1 C7 112.27(13)
C10 N1 S1 123.46(11)
C7 N1 S1 117.57(12)
C27 C9 C21 107.20(14)
C27 C9 C10 112.68(14)
C21 C9 C10 112.01(13)
C27 C9 C8 110.55(13)
C21 C9 C8 114.91(13)
C10 C9 C8 99.52(13)
C2 C1 C6 121.94(19)
C2 C1 S1 119.68(15)
C6 C1 S1 118.31(15)
C23 C22 C21 120.82(17)
O5 C18 O6 125.21(17)
O5 C18 C8 121.13(17)
O6 C18 C8 113.64(16)
C25 C24 C23 119.55(17)
N1 C7 C11 112.49(14)
N1 C7 C8 102.90(13)
C11 C7 C8 116.47(13)
C5 C6 C1 118.9(2)
C12 C11 C16 119.17(18)
C12 C11 C7 119.09(17)
C16 C11 C7 121.68(16)
C24 C23 C22 120.17(18)
N1 C10 C9 104.15(13)
C11 C12 C13 120.3(2)
C15 C16 C11 120.4(2)
C20 C19 O6 109.4(2)
C25 C26 C21 120.88(18)
C24 C25 C26 120.39(18)
C1 C2 C3 118.5(2)
C4 C5 C6 118.5(2)
C4 C3 C2 118.8(2)
O3 N2 O4 124.6(3)
O3 N2 C4 117.6(3)
O4 N2 C4 117.8(3)
C14 C15 C16 120.0(2)
C3 C4 C5 123.3(2)
C3 C4 N2 118.2(2)
C5 C4 N2 118.5(2)
C14 C13 C12 119.6(2)
C15 C14 C13 120.6(2)

loop_
_geom_bond_atom_site_label_1
_geom_bond_atom_site_label_2
_geom_bond_distance
S1 O2 1.4342(16)
S1 O1 1.4346(14)
S1 N1 1.6324(15)
S1 C1 1.7709(19)
O6 C18 1.313(2)
O6 C19 1.496(2)
C21 C26 1.398(2)
C21 C22 1.399(2)
C21 C9 1.527(2)
C8 C17 1.472(2)
C8 C18 1.548(2)
C8 C7 1.570(2)
C8 C9 1.602(2)
C17 N3 1.145(3)
O5 C18 1.211(3)
C27 C28 1.317(3)
C27 C9 1.526(2)
N1 C10 1.471(2)
N1 C7 1.480(2)
C9 C10 1.541(2)
C1 C2 1.392(3)
C1 C6 1.399(3)
C22 C23 1.393(3)
C24 C25 1.383(3)
C24 C23 1.390(3)
C7 C11 1.512(2)
C6 C5 1.393(3)
C11 C12 1.393(3)
C11 C16 1.400(3)
C12 C13 1.401(3)
C16 C15 1.396(3)
C19 C20 1.463(3)
C26 C25 1.391(3)
C2 C3 1.398(3)
C5 C4 1.379(4)
C3 C4 1.377(4)
N2 O3 1.215(4)
N2 O4 1.221(4)
N2 C4 1.482(3)
C15 C14 1.377(4)
C13 C14 1.393(4)
